data_7235899
loop_
_publ_author_name
'Iaroshenko, Viktor O.'
'Mkrtchyan, Satenik'
'Gevorgyan, Ashot'
'Grigoryan, Tatevik'
'Villinger, Alexander'
'Langer, Peter'

_publ_section_title
;
 Synthesis of 4-quinolones, benzopyran derivatives and other fused systems
 based on the domino ANRORC reactions of (ortho-fluoro)-3-benzoylchromones
;
_journal_issue 36
_journal_name_full 'RSC Advances'
_journal_page_first 28717
_journal_paper_doi 10.1039/C5RA02978C
_journal_volume 5
_journal_year 2015
_chemical_formula_moiety 'C17 H11 F O4'
_chemical_formula_sum 'C17 H11 F O4'
_chemical_formula_weight 298.26
_space_group_IT_number 14
_space_group_name_Hall '-P 2ybc'
_space_group_name_H-M_alt 'P 1 21/c 1'
_symmetry_cell_setting monoclinic
_symmetry_Int_Tables_number 14
_symmetry_space_group_name_Hall '-P 2ybc'
_symmetry_space_group_name_H-M 'P 1 21/c 1'
_atom_sites_solution_hydrogens geom
_atom_sites_solution_primary direct
_atom_sites_solution_secondary difmap
_audit_creation_method SHELXL-97
_audit_update_record
;
2014-07-26 deposited with the CCDC.
2015-03-16 downloaded from the CCDC.
;
_cell_angle_alpha 90.00
_cell_angle_beta 99.8630(10)
_cell_angle_gamma 90.00
_cell_formula_units_Z 4
_cell_length_a 7.7191(2)
_cell_length_b 13.9145(3)
_cell_length_c 12.5580(3)
_cell_measurement_reflns_used 8678
_cell_measurement_temperature 173(2)
_cell_measurement_theta_max 62.040
_cell_measurement_theta_min 6.105
_cell_volume 1328.89(6)
_computing_cell_refinement 'Bruker Apex V7.51A'
_computing_data_collection 'Bruker Apex V7.51A'
_computing_data_reduction 'Bruker SAINT'
_computing_molecular_graphics 'ORTEP-3v2.01 (Farrugia, 1997)'
_computing_publication_material SHELXL-97
_computing_structure_refinement 'SHELXL-97 (Sheldrick, 1997)'
_computing_structure_solution 'SHELXS-97 (Sheldrick, 1997)'
_diffrn_ambient_temperature 173(2)
_diffrn_measured_fraction_theta_full 0.999
_diffrn_measured_fraction_theta_max 0.999
_diffrn_measurement_device_type 'Bruker-Nonius Apex X8-CCD-diffractometer'
_diffrn_measurement_method 'phi and omega scans'
_diffrn_radiation_monochromator graphite
_diffrn_radiation_source 'sealed tube'
_diffrn_radiation_type MoK\a
_diffrn_radiation_wavelength 0.71073
_diffrn_reflns_av_R_equivalents 0.0174
_diffrn_reflns_av_sigmaI/netI 0.0160
_diffrn_reflns_limit_h_max 8
_diffrn_reflns_limit_h_min -10
_diffrn_reflns_limit_k_max 19
_diffrn_reflns_limit_k_min -15
_diffrn_reflns_limit_l_max 17
_diffrn_reflns_limit_l_min -16
_diffrn_reflns_number 15570
_diffrn_reflns_theta_full 30.00
_diffrn_reflns_theta_max 30.00
_diffrn_reflns_theta_min 2.68
_exptl_absorpt_coefficient_mu 0.116
_exptl_absorpt_correction_T_max 0.9728
_exptl_absorpt_correction_T_min 0.9640
_exptl_absorpt_correction_type multi-scan
_exptl_absorpt_process_details '(SADABS; Sheldrick, 2004)'
_exptl_crystal_colour colourless
_exptl_crystal_density_diffrn 1.491
_exptl_crystal_density_method 'not measured'
_exptl_crystal_description block
_exptl_crystal_F_000 616
_exptl_crystal_size_max 0.32
_exptl_crystal_size_mid 0.31
_exptl_crystal_size_min 0.24
_refine_diff_density_max 0.415
_refine_diff_density_min -0.200
_refine_diff_density_rms 0.045
_refine_ls_extinction_method none
_refine_ls_goodness_of_fit_ref 1.044
_refine_ls_hydrogen_treatment constr
_refine_ls_matrix_type full
_refine_ls_number_parameters 200
_refine_ls_number_reflns 3878
_refine_ls_number_restraints 0
_refine_ls_restrained_S_all 1.044
_refine_ls_R_factor_all 0.0437
_refine_ls_R_factor_gt 0.0379
_refine_ls_shift/su_max 0.000
_refine_ls_shift/su_mean 0.000
_refine_ls_structure_factor_coef Fsqd
_refine_ls_weighting_details 'calc w=1/[\s^2^(Fo^2^)+(0.0600P)^2^+0.3070P] where P=(Fo^2^+2Fc^2^)/3'
_refine_ls_weighting_scheme calc
_refine_ls_wR_factor_gt 0.1048
_refine_ls_wR_factor_ref 0.1081
_reflns_number_gt 3405
_reflns_number_total 3878
_reflns_threshold_expression >2\s(I)
_cod_data_source_file c5ra02978c2.cif
_cod_data_source_block is_sm458
_cod_original_cell_volume 1328.89(5)
_cod_original_sg_symbol_H-M 'P 21/c'
_cod_database_code 7235899

loop_
_symmetry_equiv_pos_as_xyz
'x, y, z'
'-x, y+1/2, -z+1/2'
'-x, -y, -z'
'x, -y-1/2, z-1/2'

loop_
_atom_site_label
_atom_site_type_symbol
_atom_site_fract_x
_atom_site_fract_y
_atom_site_fract_z
_atom_site_U_iso_or_equiv
_atom_site_adp_type
_atom_site_occupancy
_atom_site_symmetry_multiplicity
_atom_site_calc_flag
_atom_site_refinement_flags
F1 F 0.95911(9) 0.35569(5) 0.67588(7) 0.03778(18) Uani 1 1 d .
O1 O 0.44753(11) 0.39197(6) 0.68886(7) 0.03233(19) Uani 1 1 d .
O2 O 0.70547(11) 0.30302(5) 0.45919(6) 0.02717(17) Uani 1 1 d .
O3 O 0.62477(10) 0.11048(5) 0.69330(6) 0.02449(16) Uani 1 1 d .
O4 O 0.76722(11) -0.15478(5) 0.49788(7) 0.03047(18) Uani 1 1 d .
C1 C 0.62540(12) 0.27264(7) 0.63048(7) 0.02055(18) Uani 1 1 d .
C2 C 0.59914(13) 0.20532(7) 0.70324(8) 0.02312(19) Uani 1 1 d .
H2 H 0.5593 0.2267 0.7667 0.028 Uiso 1 1 calc R
C3 C 0.67992(12) 0.07765(7) 0.60087(7) 0.01948(18) Uani 1 1 d .
C4 C 0.70016(13) -0.02077(7) 0.59373(8) 0.02269(19) Uani 1 1 d .
H4 H 0.6774 -0.0621 0.6500 0.027 Uiso 1 1 calc R
C5 C 0.75483(13) -0.05766(7) 0.50188(8) 0.02163(19) Uani 1 1 d .
C6 C 0.79240(13) 0.00391(7) 0.41995(8) 0.02277(19) Uani 1 1 d .
H6 H 0.8328 -0.0216 0.3584 0.027 Uiso 1 1 calc R
C7 C 0.77002(13) 0.10155(7) 0.42970(7) 0.02163(18) Uani 1 1 d .
H7 H 0.7947 0.1429 0.3740 0.026 Uiso 1 1 calc R
C8 C 0.71167(12) 0.14130(6) 0.51996(7) 0.01864(17) Uani 1 1 d .
C9 C 0.68430(12) 0.24490(7) 0.53009(7) 0.01957(18) Uani 1 1 d .
C10 C 0.58274(13) 0.37453(7) 0.65453(8) 0.02214(19) Uani 1 1 d .
C11 C 0.70569(13) 0.45388(7) 0.63857(8) 0.02218(19) Uani 1 1 d .
C12 C 0.63692(15) 0.54665(7) 0.61758(8) 0.0269(2) Uani 1 1 d .
H12 H 0.5138 0.5569 0.6104 0.032 Uiso 1 1 calc R
C13 C 0.74725(18) 0.62359(8) 0.60724(10) 0.0345(3) Uani 1 1 d .
H13 H 0.6992 0.6860 0.5924 0.041 Uiso 1 1 calc R
C14 C 0.92759(18) 0.60967(9) 0.61855(10) 0.0380(3) Uani 1 1 d .
H14 H 1.0023 0.6626 0.6111 0.046 Uiso 1 1 calc R
C15 C 0.99962(16) 0.51885(9) 0.64063(10) 0.0338(2) Uani 1 1 d .
H15 H 1.1230 0.5089 0.6491 0.041 Uiso 1 1 calc R
C16 C 0.88679(14) 0.44321(8) 0.64993(8) 0.0265(2) Uani 1 1 d .
C17 C 0.82610(15) -0.19679(8) 0.40609(9) 0.0294(2) Uani 1 1 d .
H17A H 0.7507 -0.1749 0.3397 0.044 Uiso 1 1 calc R
H17B H 0.8201 -0.2670 0.4108 0.044 Uiso 1 1 calc R
H17C H 0.9477 -0.1772 0.4051 0.044 Uiso 1 1 calc R

loop_
_atom_site_aniso_label
_atom_site_aniso_U_11
_atom_site_aniso_U_22
_atom_site_aniso_U_33
_atom_site_aniso_U_23
_atom_site_aniso_U_13
_atom_site_aniso_U_12
F1 0.0271(3) 0.0320(4) 0.0534(4) -0.0067(3) 0.0044(3) 0.0060(3)
O1 0.0310(4) 0.0299(4) 0.0401(4) -0.0077(3) 0.0173(3) -0.0002(3)
O2 0.0400(4) 0.0221(3) 0.0211(3) 0.0027(3) 0.0102(3) 0.0018(3)
O3 0.0344(4) 0.0221(3) 0.0192(3) -0.0002(2) 0.0110(3) -0.0008(3)
O4 0.0441(5) 0.0187(3) 0.0312(4) -0.0013(3) 0.0136(3) 0.0021(3)
C1 0.0218(4) 0.0215(4) 0.0189(4) -0.0030(3) 0.0051(3) -0.0005(3)
C2 0.0271(5) 0.0244(5) 0.0190(4) -0.0032(3) 0.0072(3) -0.0014(3)
C3 0.0202(4) 0.0217(4) 0.0172(4) -0.0011(3) 0.0049(3) -0.0013(3)
C4 0.0264(5) 0.0214(4) 0.0210(4) 0.0023(3) 0.0059(3) -0.0012(3)
C5 0.0227(4) 0.0186(4) 0.0234(4) -0.0009(3) 0.0034(3) 0.0003(3)
C6 0.0264(5) 0.0231(4) 0.0197(4) -0.0013(3) 0.0065(3) 0.0019(3)
C7 0.0252(4) 0.0226(4) 0.0180(4) 0.0011(3) 0.0059(3) 0.0012(3)
C8 0.0200(4) 0.0194(4) 0.0167(4) 0.0002(3) 0.0035(3) -0.0003(3)
C9 0.0206(4) 0.0206(4) 0.0176(4) -0.0008(3) 0.0036(3) 0.0000(3)
C10 0.0248(5) 0.0233(4) 0.0189(4) -0.0032(3) 0.0051(3) 0.0006(3)
C11 0.0266(5) 0.0224(4) 0.0183(4) -0.0039(3) 0.0059(3) -0.0007(3)
C12 0.0327(5) 0.0247(5) 0.0241(5) -0.0012(4) 0.0071(4) 0.0013(4)
C13 0.0487(7) 0.0244(5) 0.0321(5) 0.0013(4) 0.0118(5) -0.0037(4)
C14 0.0467(7) 0.0351(6) 0.0347(6) -0.0028(5) 0.0136(5) -0.0157(5)
C15 0.0293(5) 0.0415(6) 0.0324(5) -0.0086(5) 0.0100(4) -0.0088(5)
C16 0.0279(5) 0.0273(5) 0.0250(5) -0.0064(4) 0.0070(4) 0.0001(4)
C17 0.0290(5) 0.0253(5) 0.0354(5) -0.0072(4) 0.0099(4) 0.0012(4)

loop_
_atom_type_symbol
_atom_type_description
_atom_type_scat_dispersion_real
_atom_type_scat_dispersion_imag
_atom_type_scat_source
C C 0.0033 0.0016 'International Tables Vol C Tables 4.2.6.8 and 6.1.1.4'
H H 0.0000 0.0000 'International Tables Vol C Tables 4.2.6.8 and 6.1.1.4'
O O 0.0106 0.0060 'International Tables Vol C Tables 4.2.6.8 and 6.1.1.4'
F F 0.0171 0.0103 'International Tables Vol C Tables 4.2.6.8 and 6.1.1.4'

loop_
_geom_angle_atom_site_label_1
_geom_angle_atom_site_label_2
_geom_angle_atom_site_label_3
_geom_angle
C2 O3 C3 118.34(7)
C5 O4 C17 118.04(8)
C2 C1 C9 120.37(9)
C2 C1 C10 117.21(8)
C9 C1 C10 122.34(8)
O3 C2 C1 125.31(9)
O3 C2 H2 117.3
C1 C2 H2 117.3
O3 C3 C4 115.89(8)
O3 C3 C8 121.20(8)
C4 C3 C8 122.91(8)
C3 C4 C5 118.19(9)
C3 C4 H4 120.9
C5 C4 H4 120.9
O4 C5 C4 115.56(9)
O4 C5 C6 123.71(9)
C4 C5 C6 120.73(9)
C7 C6 C5 119.40(9)
C7 C6 H6 120.3
C5 C6 H6 120.3
C6 C7 C8 121.54(9)
C6 C7 H7 119.2
C8 C7 H7 119.2
C3 C8 C7 117.20(8)
C3 C8 C9 120.88(8)
C7 C8 C9 121.93(8)
O2 C9 C1 123.21(9)
O2 C9 C8 122.89(8)
C1 C9 C8 113.89(8)
O1 C10 C11 120.18(9)
O1 C10 C1 119.37(9)
C11 C10 C1 120.43(8)
C16 C11 C12 117.35(10)
C16 C11 C10 124.02(9)
C12 C11 C10 118.50(9)
C13 C12 C11 120.58(11)
C13 C12 H12 119.7
C11 C12 H12 119.7
C12 C13 C14 120.22(11)
C12 C13 H13 119.9
C14 C13 H13 119.9
C13 C14 C15 120.48(11)
C13 C14 H14 119.8
C15 C14 H14 119.8
C16 C15 C14 118.20(11)
C16 C15 H15 120.9
C14 C15 H15 120.9
F1 C16 C15 117.66(10)
F1 C16 C11 119.11(9)
C15 C16 C11 123.17(10)
O4 C17 H17A 109.5
O4 C17 H17B 109.5
H17A C17 H17B 109.5
O4 C17 H17C 109.5
H17A C17 H17C 109.5
H17B C17 H17C 109.5

loop_
_geom_bond_atom_site_label_1
_geom_bond_atom_site_label_2
_geom_bond_distance
F1 C16 1.3560(13)
O1 C10 1.2199(13)
O2 C9 1.2342(12)
O3 C2 1.3433(12)
O3 C3 1.3808(11)
O4 C5 1.3562(11)
O4 C17 1.4340(13)
C1 C2 1.3480(13)
C1 C9 1.4633(12)
C1 C10 1.4979(13)
C2 H2 0.9500
C3 C4 1.3830(13)
C3 C8 1.4007(12)
C4 C5 1.3924(13)
C4 H4 0.9500
C5 C6 1.4068(13)
C6 C7 1.3777(13)
C6 H6 0.9500
C7 C8 1.4030(13)
C7 H7 0.9500
C8 C9 1.4656(13)
C10 C11 1.4917(14)
C11 C16 1.3887(15)
C11 C12 1.4034(14)
C12 C13 1.3879(15)
C12 H12 0.9500
C13 C14 1.3885(19)
C13 H13 0.9500
C14 C15 1.3893(19)
C14 H14 0.9500
C15 C16 1.3837(15)
C15 H15 0.9500
C17 H17A 0.9800
C17 H17B 0.9800
C17 H17C 0.9800

loop_
_geom_torsion_atom_site_label_1
_geom_torsion_atom_site_label_2
_geom_torsion_atom_site_label_3
_geom_torsion_atom_site_label_4
_geom_torsion
C3 O3 C2 C1 -1.05(15)
C9 C1 C2 O3 0.89(15)
C10 C1 C2 O3 177.75(9)
C2 O3 C3 C4 -178.51(9)
C2 O3 C3 C8 1.12(13)
O3 C3 C4 C5 179.73(8)
C8 C3 C4 C5 0.10(14)
C17 O4 C5 C4 -178.85(9)
C17 O4 C5 C6 1.58(15)
C3 C4 C5 O4 -178.08(9)
C3 C4 C5 C6 1.50(14)
O4 C5 C6 C7 177.76(9)
C4 C5 C6 C7 -1.78(15)
C5 C6 C7 C8 0.45(15)
O3 C3 C8 C7 179.02(8)
C4 C3 C8 C7 -1.37(14)
O3 C3 C8 C9 -1.08(14)
C4 C3 C8 C9 178.53(9)
C6 C7 C8 C3 1.08(14)
C6 C7 C8 C9 -178.82(9)
C2 C1 C9 O2 177.78(9)
C10 C1 C9 O2 1.09(15)
C2 C1 C9 C8 -0.73(13)
C10 C1 C9 C8 -177.42(8)
C3 C8 C9 O2 -177.68(9)
C7 C8 C9 O2 2.22(15)
C3 C8 C9 C1 0.84(13)
C7 C8 C9 C1 -179.26(9)
C2 C1 C10 O1 -43.44(13)
C9 C1 C10 O1 133.35(10)
C2 C1 C10 C11 135.49(10)
C9 C1 C10 C11 -47.72(13)
O1 C10 C11 C16 148.49(10)
C1 C10 C11 C16 -30.44(14)
O1 C10 C11 C12 -27.23(14)
C1 C10 C11 C12 153.84(9)
C16 C11 C12 C13 0.93(15)
C10 C11 C12 C13 176.94(9)
C11 C12 C13 C14 -0.57(17)
C12 C13 C14 C15 -0.21(18)
C13 C14 C15 C16 0.58(18)
C14 C15 C16 F1 -177.35(10)
C14 C15 C16 C11 -0.18(17)
C12 C11 C16 F1 176.56(9)
C10 C11 C16 F1 0.80(15)
C12 C11 C16 C15 -0.57(15)
C10 C11 C16 C15 -176.33(9)
